data_4307352
loop_
_publ_author_name
'Timothy J. Boyle'
'Robin M. Sewell'
'Leigh Anna M. Ottley'
'Harry D. Pratt'
'Christopher J. Quintana'
'Scott D. Bunge'

_publ_contact_author_address '1001 University Blvd, Albuquerque, NM 87106'
_publ_contact_author_email tjboyle@sandia.gov
_publ_contact_author_fax '(505) 272-7336'
_publ_contact_author_name 'Timothy J. Boyle et.al.'
_publ_section_title
;
Controlled Synthesis of a Structurally Characterized Family of Sterically
Constrained Heterocyclic Alkoxy-Modified Titanium Alkoxides
;
_journal_name_full 'Inorganic Chemistry'
_journal_page_first 1825
_journal_page_last 1835
_journal_paper_doi 10.1021/ic0618798
_journal_volume 46
_journal_year 2007
_chemical_formula_sum 'C32 H38 N2 O4 Ti'
_chemical_formula_weight 562.54
_chemical_name_systematic
; 
 ? 
;
_space_group_IT_number 2
_symmetry_cell_setting triclinic
_symmetry_space_group_name_Hall '-P 1'
_symmetry_space_group_name_H-M 'P -1'
_atom_sites_solution_hydrogens geom
_atom_sites_solution_primary direct
_atom_sites_solution_secondary difmap
_audit_creation_method SHELXL-97
_cell_angle_alpha 69.324(3)
_cell_angle_beta 85.345(3)
_cell_angle_gamma 68.971(3)
_cell_formula_units_Z 2
_cell_length_a 10.3667(16)
_cell_length_b 13.955(2)
_cell_length_c 14.328(2)
_cell_measurement_reflns_used 2923
_cell_measurement_temperature 167(2)
_cell_measurement_theta_max 24.57
_cell_measurement_theta_min 2.37
_cell_volume 1807.7(5)
_computing_cell_refinement 'Bruker SMART'
_computing_data_collection 'Bruker SMART'
_computing_data_reduction 'Bruker SAINT'
_computing_molecular_graphics 'Bruker SHELXTL'
_computing_publication_material 'Bruker SHELXTL'
_computing_structure_refinement 'SHELXL-97 (Sheldrick, 1997)'
_computing_structure_solution 'SHELXS-97 (Sheldrick, 1990)'
_diffrn_ambient_temperature 167(2)
_diffrn_measured_fraction_theta_full 0.981
_diffrn_measured_fraction_theta_max 0.981
_diffrn_measurement_device_type 'CCD area detector'
_diffrn_measurement_method 'phi and omega scans'
_diffrn_radiation_monochromator graphite
_diffrn_radiation_source 'fine-focus sealed tube'
_diffrn_radiation_type MoK\a
_diffrn_radiation_wavelength 0.71073
_diffrn_reflns_av_R_equivalents 0.0298
_diffrn_reflns_av_sigmaI/netI 0.0514
_diffrn_reflns_limit_h_max 12
_diffrn_reflns_limit_h_min -12
_diffrn_reflns_limit_k_max 16
_diffrn_reflns_limit_k_min -16
_diffrn_reflns_limit_l_max 17
_diffrn_reflns_limit_l_min -17
_diffrn_reflns_number 13390
_diffrn_reflns_theta_full 25.48
_diffrn_reflns_theta_max 25.48
_diffrn_reflns_theta_min 1.52
_exptl_absorpt_coefficient_mu 0.268
_exptl_absorpt_correction_T_max 0.979
_exptl_absorpt_correction_T_min 0.971
_exptl_absorpt_correction_type multi-scan
_exptl_absorpt_process_details SADABS
_exptl_crystal_colour yellow
_exptl_crystal_density_diffrn 1.034
_exptl_crystal_density_method 'not measured'
_exptl_crystal_description blocks
_exptl_crystal_F_000 596
_exptl_crystal_size_max 0.24
_exptl_crystal_size_mid 0.09
_exptl_crystal_size_min 0.08
_refine_diff_density_max 0.330
_refine_diff_density_min -0.203
_refine_diff_density_rms 0.046
_refine_ls_extinction_method none
_refine_ls_goodness_of_fit_ref 0.985
_refine_ls_hydrogen_treatment constr
_refine_ls_matrix_type full
_refine_ls_number_parameters 358
_refine_ls_number_reflns 6597
_refine_ls_number_restraints 0
_refine_ls_restrained_S_all 0.985
_refine_ls_R_factor_all 0.0571
_refine_ls_R_factor_gt 0.0439
_refine_ls_shift/su_max 0.001
_refine_ls_shift/su_mean 0.000
_refine_ls_structure_factor_coef Fsqd
_refine_ls_weighting_details 'calc w=1/[\s^2^(Fo^2^)+(0.0575P)^2^+0.0000P] where P=(Fo^2^+2Fc^2^)/3'
_refine_ls_weighting_scheme calc
_refine_ls_wR_factor_gt 0.1042
_refine_ls_wR_factor_ref 0.1102
_reflns_number_gt 5112
_reflns_number_total 6597
_reflns_threshold_expression >2sigma(I)
_cod_data_source_file ic0618798si20061106_104430_08.cif
_cod_data_source_block 6ag292s
_cod_depositor_comments
;
The following automatic conversions were performed:
'_symmetry_cell_setting' value 'Triclinic' changed to 'triclinic'
according to '/home/saulius/struct/CIF-dictionaries/cif_core.dic'
dictionary named 'cif_core.dic' version 2.4.1 from
2010-06-29.

'_exptl_absorpt_correction_type' value 'MULTI-SCAN' changed
to 'multi-scan' according to
'/home/saulius/struct/CIF-dictionaries/cif_core.dic' dictionary named
'cif_core.dic' version 2.4.1 from 2010-06-29.

Automatic conversion script
Id: cif_fix_enum 1527 2010-12-29 10:47:43Z saulius 
;
_cod_database_code 4307352

loop_
_symmetry_equiv_pos_as_xyz
'x, y, z'
'-x, -y, -z'

loop_
_atom_site_label
_atom_site_type_symbol
_atom_site_fract_x
_atom_site_fract_y
_atom_site_fract_z
_atom_site_U_iso_or_equiv
_atom_site_adp_type
_atom_site_occupancy
_atom_site_symmetry_multiplicity
_atom_site_calc_flag
_atom_site_refinement_flags
_atom_site_disorder_assembly
_atom_site_disorder_group
Ti1 Ti 0.58039(3) 0.88940(3) 0.75080(2) 0.02561(12) Uani 1 1 d . . .
N1 N 0.39557(15) 0.86821(12) 0.70382(11) 0.0258(4) Uani 1 1 d . . .
N2 N 0.43022(16) 1.02949(13) 0.78707(11) 0.0280(4) Uani 1 1 d . . .
O1 O 0.52903(13) 0.80037(11) 0.86922(9) 0.0312(3) Uani 1 1 d . . .
O2 O 0.54559(13) 1.00864(11) 0.62947(9) 0.0285(3) Uani 1 1 d . . .
O3 O 0.72131(13) 0.90695(11) 0.80720(10) 0.0331(3) Uani 1 1 d . . .
O4 O 0.68902(13) 0.78243(11) 0.70066(10) 0.0324(3) Uani 1 1 d . . .
C1 C 0.3454(2) 0.90052(16) 0.60972(14) 0.0305(5) Uani 1 1 d . . .
H1 H 0.3837 0.9441 0.5568 0.037 Uiso 1 1 calc R . .
C2 C 0.2400(2) 0.87237(18) 0.58777(16) 0.0382(5) Uani 1 1 d . . .
H2 H 0.2059 0.8962 0.5208 0.046 Uiso 1 1 calc R . .
C3 C 0.1846(2) 0.80872(18) 0.66520(16) 0.0411(5) Uani 1 1 d . . .
H3 H 0.1121 0.7881 0.6518 0.049 Uiso 1 1 calc R . .
C4 C 0.2351(2) 0.77557(18) 0.76137(16) 0.0378(5) Uani 1 1 d . . .
H4 H 0.1977 0.7324 0.8154 0.045 Uiso 1 1 calc R . .
C5 C 0.3420(2) 0.80640(16) 0.77826(14) 0.0296(4) Uani 1 1 d . . .
C6 C 0.4100(2) 0.77296(19) 0.87913(15) 0.0392(5) Uani 1 1 d . . .
H6A H 0.3444 0.8104 0.9203 0.047 Uiso 1 1 calc R . .
H6B H 0.4351 0.6930 0.9135 0.047 Uiso 1 1 calc R . .
C7 C 0.3859(2) 1.02953(19) 0.87831(15) 0.0368(5) Uani 1 1 d . . .
H7 H 0.4190 0.9635 0.9341 0.044 Uiso 1 1 calc R . .
C8 C 0.2946(2) 1.1216(2) 0.89322(18) 0.0459(6) Uani 1 1 d . . .
H8 H 0.2665 1.1198 0.9584 0.055 Uiso 1 1 calc R . .
C9 C 0.2444(2) 1.2168(2) 0.81194(19) 0.0485(6) Uani 1 1 d . . .
H9 H 0.1802 1.2813 0.8205 0.058 Uiso 1 1 calc R . .
C10 C 0.2880(2) 1.21776(18) 0.71853(18) 0.0415(5) Uani 1 1 d . . .
H10 H 0.2539 1.2825 0.6617 0.050 Uiso 1 1 calc R . .
C11 C 0.3828(2) 1.12241(16) 0.70887(14) 0.0294(5) Uani 1 1 d . . .
C12 C 0.4432(2) 1.11267(16) 0.61227(14) 0.0343(5) Uani 1 1 d . . .
H12A H 0.3691 1.1240 0.5658 0.041 Uiso 1 1 calc R . .
H12B H 0.4842 1.1699 0.5809 0.041 Uiso 1 1 calc R . .
C13 C 0.83782(19) 0.86087(16) 0.86513(14) 0.0280(4) Uani 1 1 d . . .
C14 C 0.8785(2) 0.75046(17) 0.92486(15) 0.0354(5) Uani 1 1 d . . .
H14 H 0.8265 0.7082 0.9205 0.042 Uiso 1 1 calc R . .
C15 C 0.9933(2) 0.70180(19) 0.99032(16) 0.0423(6) Uani 1 1 d . . .
H15 H 1.0200 0.6265 1.0306 0.051 Uiso 1 1 calc R . .
C16 C 1.0687(2) 0.7630(2) 0.99679(16) 0.0451(6) Uani 1 1 d . . .
H16 H 1.1464 0.7309 1.0428 0.054 Uiso 1 1 calc R . .
C17 C 1.0302(2) 0.87182(19) 0.93562(15) 0.0383(5) Uani 1 1 d . . .
H17 H 1.0839 0.9127 0.9403 0.046 Uiso 1 1 calc R . .
C18 C 0.91636(19) 0.92435(16) 0.86745(14) 0.0278(4) Uani 1 1 d . . .
C19 C 0.8743(2) 1.04599(17) 0.80250(15) 0.0328(5) Uani 1 1 d . . .
C20 C 0.8494(2) 1.06322(18) 0.69213(15) 0.0384(5) Uani 1 1 d . . .
H20A H 0.8332 1.1398 0.6511 0.058 Uiso 1 1 calc R . .
H20B H 0.7684 1.0452 0.6853 0.058 Uiso 1 1 calc R . .
H20C H 0.9309 1.0156 0.6699 0.058 Uiso 1 1 calc R . .
C21 C 0.7425(2) 1.11186(18) 0.84081(17) 0.0442(6) Uani 1 1 d . . .
H21A H 0.7603 1.1039 0.9098 0.066 Uiso 1 1 calc R . .
H21B H 0.6683 1.0845 0.8386 0.066 Uiso 1 1 calc R . .
H21C H 0.7144 1.1893 0.7986 0.066 Uiso 1 1 calc R . .
C22 C 0.9877(2) 1.0919(2) 0.80538(18) 0.0476(6) Uani 1 1 d . . .
H22A H 1.0024 1.0873 0.8738 0.071 Uiso 1 1 calc R . .
H22B H 0.9590 1.1686 0.7609 0.071 Uiso 1 1 calc R . .
H22C H 1.0739 1.0491 0.7833 0.071 Uiso 1 1 calc R . .
C23 C 0.77820(19) 0.75688(16) 0.63269(14) 0.0285(4) Uani 1 1 d . . .
C24 C 0.8131(2) 0.65465(17) 0.62109(16) 0.0381(5) Uani 1 1 d . . .
C25 C 0.9033(3) 0.6380(2) 0.54572(19) 0.0533(7) Uani 1 1 d . . .
H25 H 0.9290 0.5702 0.5351 0.064 Uiso 1 1 calc R . .
C26 C 0.9571(3) 0.7155(2) 0.48577(18) 0.0593(8) Uani 1 1 d . . .
H26 H 1.0174 0.7010 0.4349 0.071 Uiso 1 1 calc R . .
C27 C 0.9230(2) 0.8129(2) 0.50036(17) 0.0476(6) Uani 1 1 d . . .
H27 H 0.9599 0.8664 0.4599 0.057 Uiso 1 1 calc R . .
C28 C 0.8353(2) 0.83328(18) 0.57375(15) 0.0356(5) Uani 1 1 d . . .
H28 H 0.8131 0.9007 0.5845 0.043 Uiso 1 1 calc R . .
C29 C 0.7518(3) 0.56933(18) 0.6860(2) 0.0505(6) Uani 1 1 d . . .
C30 C 0.5955(3) 0.6129(2) 0.6599(2) 0.0579(7) Uani 1 1 d . . .
H30A H 0.5520 0.6836 0.6694 0.087 Uiso 1 1 calc R . .
H30B H 0.5546 0.5606 0.7035 0.087 Uiso 1 1 calc R . .
H30C H 0.5804 0.6224 0.5900 0.087 Uiso 1 1 calc R . .
C31 C 0.7766(3) 0.5458(2) 0.79804(19) 0.0696(8) Uani 1 1 d . . .
H31A H 0.7296 0.6129 0.8131 0.104 Uiso 1 1 calc R . .
H31B H 0.8762 0.5204 0.8139 0.104 Uiso 1 1 calc R . .
H31C H 0.7400 0.4891 0.8382 0.104 Uiso 1 1 calc R . .
C32 C 0.8162(3) 0.4595(2) 0.6678(3) 0.0896(11) Uani 1 1 d . . .
H32A H 0.7787 0.4061 0.7137 0.134 Uiso 1 1 calc R . .
H32B H 0.9169 0.4322 0.6794 0.134 Uiso 1 1 calc R . .
H32C H 0.7939 0.4706 0.5987 0.134 Uiso 1 1 calc R . .

loop_
_atom_site_aniso_label
_atom_site_aniso_U_11
_atom_site_aniso_U_22
_atom_site_aniso_U_33
_atom_site_aniso_U_23
_atom_site_aniso_U_13
_atom_site_aniso_U_12
Ti1 0.0249(2) 0.0307(2) 0.0223(2) -0.00756(15) 0.00134(14) -0.01276(16)
N1 0.0268(9) 0.0270(9) 0.0234(9) -0.0087(7) 0.0031(7) -0.0099(7)
N2 0.0267(9) 0.0375(10) 0.0248(9) -0.0120(8) 0.0033(7) -0.0163(8)
O1 0.0318(8) 0.0387(8) 0.0222(7) -0.0031(6) -0.0009(6) -0.0184(6)
O2 0.0316(8) 0.0325(8) 0.0212(7) -0.0062(6) 0.0047(6) -0.0149(6)
O3 0.0280(8) 0.0378(8) 0.0335(8) -0.0077(6) -0.0045(6) -0.0151(6)
O4 0.0292(8) 0.0337(8) 0.0349(8) -0.0125(6) 0.0061(6) -0.0122(6)
C1 0.0354(12) 0.0289(11) 0.0260(11) -0.0089(9) 0.0025(9) -0.0107(9)
C2 0.0448(13) 0.0398(13) 0.0315(12) -0.0096(10) -0.0099(10) -0.0169(11)
C3 0.0392(13) 0.0486(14) 0.0443(14) -0.0177(11) -0.0035(10) -0.0227(11)
C4 0.0405(13) 0.0443(13) 0.0347(12) -0.0114(10) 0.0061(10) -0.0251(11)
C5 0.0318(11) 0.0340(11) 0.0243(10) -0.0078(9) 0.0034(8) -0.0157(9)
C6 0.0409(13) 0.0535(15) 0.0274(11) -0.0062(10) 0.0018(9) -0.0292(11)
C7 0.0399(12) 0.0506(14) 0.0281(11) -0.0164(10) 0.0089(9) -0.0241(11)
C8 0.0521(15) 0.0571(16) 0.0459(14) -0.0328(13) 0.0226(12) -0.0286(13)
C9 0.0439(14) 0.0446(15) 0.0668(17) -0.0333(13) 0.0165(12) -0.0159(12)
C10 0.0398(13) 0.0337(13) 0.0500(14) -0.0157(11) 0.0039(11) -0.0109(10)
C11 0.0295(11) 0.0349(12) 0.0290(11) -0.0111(9) -0.0002(9) -0.0170(9)
C12 0.0399(12) 0.0293(12) 0.0281(11) -0.0034(9) -0.0015(9) -0.0116(10)
C13 0.0254(10) 0.0371(12) 0.0228(10) -0.0123(9) 0.0039(8) -0.0112(9)
C14 0.0380(12) 0.0366(12) 0.0336(12) -0.0128(10) 0.0033(9) -0.0152(10)
C15 0.0447(14) 0.0400(13) 0.0310(12) -0.0084(10) -0.0001(10) -0.0058(11)
C16 0.0341(12) 0.0604(16) 0.0310(12) -0.0112(11) -0.0056(10) -0.0085(12)
C17 0.0308(12) 0.0547(15) 0.0346(12) -0.0178(11) 0.0017(9) -0.0191(11)
C18 0.0253(10) 0.0399(12) 0.0221(10) -0.0130(9) 0.0058(8) -0.0149(9)
C19 0.0364(12) 0.0354(12) 0.0307(11) -0.0114(9) 0.0047(9) -0.0180(10)
C20 0.0459(13) 0.0419(13) 0.0288(11) -0.0049(10) 0.0023(10) -0.0245(11)
C21 0.0460(14) 0.0399(13) 0.0494(14) -0.0189(11) 0.0092(11) -0.0165(11)
C22 0.0507(15) 0.0572(16) 0.0477(14) -0.0184(12) 0.0063(11) -0.0341(13)
C23 0.0220(10) 0.0331(11) 0.0250(10) -0.0075(9) -0.0035(8) -0.0051(9)
C24 0.0328(12) 0.0317(12) 0.0403(13) -0.0115(10) -0.0074(10) 0.0003(9)
C25 0.0497(15) 0.0490(16) 0.0538(16) -0.0309(13) -0.0019(12) 0.0048(12)
C26 0.0432(15) 0.079(2) 0.0399(15) -0.0219(14) 0.0124(12) -0.0048(14)
C27 0.0327(13) 0.0614(17) 0.0379(13) -0.0091(12) 0.0047(10) -0.0129(12)
C28 0.0254(11) 0.0419(13) 0.0354(12) -0.0095(10) -0.0003(9) -0.0108(10)
C29 0.0509(15) 0.0264(12) 0.0678(17) -0.0165(12) -0.0004(13) -0.0056(11)
C30 0.0560(16) 0.0419(15) 0.084(2) -0.0272(14) 0.0052(14) -0.0224(13)
C31 0.082(2) 0.0449(16) 0.0594(18) 0.0116(13) -0.0071(15) -0.0237(15)
C32 0.083(2) 0.0392(17) 0.140(3) -0.0388(19) 0.006(2) -0.0069(16)

loop_
_atom_type_symbol
_atom_type_description
_atom_type_scat_dispersion_real
_atom_type_scat_dispersion_imag
_atom_type_scat_source
C C 0.0033 0.0016 'International Tables Vol C Tables 4.2.6.8 and 6.1.1.4'
H H 0.0000 0.0000 'International Tables Vol C Tables 4.2.6.8 and 6.1.1.4'
O O 0.0106 0.0060 'International Tables Vol C Tables 4.2.6.8 and 6.1.1.4'
Ti Ti 0.2776 0.4457 'International Tables Vol C Tables 4.2.6.8 and 6.1.1.4'
N N 0.0061 0.0033 'International Tables Vol C Tables 4.2.6.8 and 6.1.1.4'

loop_
_geom_angle_atom_site_label_1
_geom_angle_atom_site_label_2
_geom_angle_atom_site_label_3
_geom_angle
_geom_angle_site_symmetry_1
_geom_angle_site_symmetry_3
_geom_angle_publ_flag
O4 Ti1 O3 98.10(6) . . ?
O4 Ti1 O1 99.46(6) . . ?
O3 Ti1 O1 97.42(6) . . ?
O4 Ti1 O2 96.90(6) . . ?
O3 Ti1 O2 99.71(6) . . ?
O1 Ti1 O2 154.32(6) . . ?
O4 Ti1 N2 170.55(6) . . ?
O3 Ti1 N2 88.96(6) . . ?
O1 Ti1 N2 85.76(6) . . ?
O2 Ti1 N2 75.61(6) . . ?
O4 Ti1 N1 87.86(6) . . ?
O3 Ti1 N1 171.60(6) . . ?
O1 Ti1 N1 75.66(6) . . ?
O2 Ti1 N1 85.36(6) . . ?
N2 Ti1 N1 85.81(6) . . ?
C5 N1 C1 118.94(17) . . ?
C5 N1 Ti1 113.99(12) . . ?
C1 N1 Ti1 126.64(13) . . ?
C11 N2 C7 118.62(18) . . ?
C11 N2 Ti1 114.62(12) . . ?
C7 N2 Ti1 126.75(14) . . ?
C6 O1 Ti1 125.44(12) . . ?
C12 O2 Ti1 125.17(11) . . ?
C13 O3 Ti1 148.44(13) . . ?
C23 O4 Ti1 147.61(13) . . ?
N1 C1 C2 122.01(19) . . ?
N1 C1 H1 119.0 . . ?
C2 C1 H1 119.0 . . ?
C1 C2 C3 118.75(19) . . ?
C1 C2 H2 120.6 . . ?
C3 C2 H2 120.6 . . ?
C4 C3 C2 119.61(19) . . ?
C4 C3 H3 120.2 . . ?
C2 C3 H3 120.2 . . ?
C3 C4 C5 118.7(2) . . ?
C3 C4 H4 120.6 . . ?
C5 C4 H4 120.6 . . ?
N1 C5 C4 121.98(18) . . ?
N1 C5 C6 113.69(17) . . ?
C4 C5 C6 124.32(18) . . ?
O1 C6 C5 110.34(16) . . ?
O1 C6 H6A 109.6 . . ?
C5 C6 H6A 109.6 . . ?
O1 C6 H6B 109.6 . . ?
C5 C6 H6B 109.6 . . ?
H6A C6 H6B 108.1 . . ?
N2 C7 C8 122.2(2) . . ?
N2 C7 H7 118.9 . . ?
C8 C7 H7 118.9 . . ?
C7 C8 C9 118.8(2) . . ?
C7 C8 H8 120.6 . . ?
C9 C8 H8 120.6 . . ?
C10 C9 C8 119.5(2) . . ?
C10 C9 H9 120.2 . . ?
C8 C9 H9 120.2 . . ?
C9 C10 C11 118.7(2) . . ?
C9 C10 H10 120.6 . . ?
C11 C10 H10 120.6 . . ?
N2 C11 C10 122.00(19) . . ?
N2 C11 C12 113.50(17) . . ?
C10 C11 C12 124.49(19) . . ?
O2 C12 C11 110.31(16) . . ?
O2 C12 H12A 109.6 . . ?
C11 C12 H12A 109.6 . . ?
O2 C12 H12B 109.6 . . ?
C11 C12 H12B 109.6 . . ?
H12A C12 H12B 108.1 . . ?
O3 C13 C14 119.24(18) . . ?
O3 C13 C18 120.13(18) . . ?
C14 C13 C18 120.61(18) . . ?
C15 C14 C13 120.9(2) . . ?
C15 C14 H14 119.6 . . ?
C13 C14 H14 119.6 . . ?
C16 C15 C14 119.6(2) . . ?
C16 C15 H15 120.2 . . ?
C14 C15 H15 120.2 . . ?
C15 C16 C17 119.3(2) . . ?
C15 C16 H16 120.3 . . ?
C17 C16 H16 120.3 . . ?
C16 C17 C18 123.2(2) . . ?
C16 C17 H17 118.4 . . ?
C18 C17 H17 118.4 . . ?
C17 C18 C13 116.22(19) . . ?
C17 C18 C19 121.92(18) . . ?
C13 C18 C19 121.78(17) . . ?
C21 C19 C18 109.38(16) . . ?
C21 C19 C22 108.22(18) . . ?
C18 C19 C22 111.80(18) . . ?
C21 C19 C20 109.81(17) . . ?
C18 C19 C20 110.94(16) . . ?
C22 C19 C20 106.62(17) . . ?
C19 C20 H20A 109.5 . . ?
C19 C20 H20B 109.5 . . ?
H20A C20 H20B 109.5 . . ?
C19 C20 H20C 109.5 . . ?
H20A C20 H20C 109.5 . . ?
H20B C20 H20C 109.5 . . ?
C19 C21 H21A 109.5 . . ?
C19 C21 H21B 109.5 . . ?
H21A C21 H21B 109.5 . . ?
C19 C21 H21C 109.5 . . ?
H21A C21 H21C 109.5 . . ?
H21B C21 H21C 109.5 . . ?
C19 C22 H22A 109.5 . . ?
C19 C22 H22B 109.5 . . ?
H22A C22 H22B 109.5 . . ?
C19 C22 H22C 109.5 . . ?
H22A C22 H22C 109.5 . . ?
H22B C22 H22C 109.5 . . ?
O4 C23 C28 118.77(18) . . ?
O4 C23 C24 120.48(18) . . ?
C28 C23 C24 120.75(19) . . ?
C25 C24 C23 115.7(2) . . ?
C25 C24 C29 122.9(2) . . ?
C23 C24 C29 121.33(19) . . ?
C26 C25 C24 123.1(2) . . ?
C26 C25 H25 118.4 . . ?
C24 C25 H25 118.4 . . ?
C27 C26 C25 119.5(2) . . ?
C27 C26 H26 120.2 . . ?
C25 C26 H26 120.2 . . ?
C26 C27 C28 119.7(2) . . ?
C26 C27 H27 120.1 . . ?
C28 C27 H27 120.1 . . ?
C27 C28 C23 121.1(2) . . ?
C27 C28 H28 119.4 . . ?
C23 C28 H28 119.4 . . ?
C24 C29 C30 108.92(19) . . ?
C24 C29 C32 112.1(2) . . ?
C30 C29 C32 107.6(2) . . ?
C24 C29 C31 110.7(2) . . ?
C30 C29 C31 109.7(2) . . ?
C32 C29 C31 107.6(2) . . ?
C29 C30 H30A 109.5 . . ?
C29 C30 H30B 109.5 . . ?
H30A C30 H30B 109.5 . . ?
C29 C30 H30C 109.5 . . ?
H30A C30 H30C 109.5 . . ?
H30B C30 H30C 109.5 . . ?
C29 C31 H31A 109.5 . . ?
C29 C31 H31B 109.5 . . ?
H31A C31 H31B 109.5 . . ?
C29 C31 H31C 109.5 . . ?
H31A C31 H31C 109.5 . . ?
H31B C31 H31C 109.5 . . ?
C29 C32 H32A 109.5 . . ?
C29 C32 H32B 109.5 . . ?
H32A C32 H32B 109.5 . . ?
C29 C32 H32C 109.5 . . ?
H32A C32 H32C 109.5 . . ?
H32B C32 H32C 109.5 . . ?

loop_
_geom_bond_atom_site_label_1
_geom_bond_atom_site_label_2
_geom_bond_distance
_geom_bond_site_symmetry_2
_geom_bond_publ_flag
Ti1 O4 1.8526(14) . ?
Ti1 O3 1.8534(13) . ?
Ti1 O1 1.8829(13) . ?
Ti1 O2 1.8840(13) . ?
Ti1 N2 2.2174(17) . ?
Ti1 N1 2.2289(16) . ?
N1 C5 1.337(2) . ?
N1 C1 1.345(2) . ?
N2 C11 1.336(2) . ?
N2 C7 1.350(2) . ?
O1 C6 1.401(2) . ?
O2 C12 1.407(2) . ?
O3 C13 1.338(2) . ?
O4 C23 1.339(2) . ?
C1 C2 1.378(3) . ?
C1 H1 0.9500 . ?
C2 C3 1.384(3) . ?
C2 H2 0.9500 . ?
C3 C4 1.371(3) . ?
C3 H3 0.9500 . ?
C4 C5 1.390(3) . ?
C4 H4 0.9500 . ?
C5 C6 1.502(3) . ?
C6 H6A 0.9900 . ?
C6 H6B 0.9900 . ?
C7 C8 1.371(3) . ?
C7 H7 0.9500 . ?
C8 C9 1.379(3) . ?
C8 H8 0.9500 . ?
C9 C10 1.374(3) . ?
C9 H9 0.9500 . ?
C10 C11 1.387(3) . ?
C10 H10 0.9500 . ?
C11 C12 1.502(3) . ?
C12 H12A 0.9900 . ?
C12 H12B 0.9900 . ?
C13 C14 1.395(3) . ?
C13 C18 1.411(3) . ?
C14 C15 1.382(3) . ?
C14 H14 0.9500 . ?
C15 C16 1.378(3) . ?
C15 H15 0.9500 . ?
C16 C17 1.384(3) . ?
C16 H16 0.9500 . ?
C17 C18 1.395(3) . ?
C17 H17 0.9500 . ?
C18 C19 1.535(3) . ?
C19 C21 1.532(3) . ?
C19 C22 1.537(3) . ?
C19 C20 1.542(3) . ?
C20 H20A 0.9800 . ?
C20 H20B 0.9800 . ?
C20 H20C 0.9800 . ?
C21 H21A 0.9800 . ?
C21 H21B 0.9800 . ?
C21 H21C 0.9800 . ?
C22 H22A 0.9800 . ?
C22 H22B 0.9800 . ?
C22 H22C 0.9800 . ?
C23 C28 1.391(3) . ?
C23 C24 1.408(3) . ?
C24 C25 1.397(3) . ?
C24 C29 1.534(3) . ?
C25 C26 1.386(4) . ?
C25 H25 0.9500 . ?
C26 C27 1.364(4) . ?
C26 H26 0.9500 . ?
C27 C28 1.373(3) . ?
C27 H27 0.9500 . ?
C28 H28 0.9500 . ?
C29 C30 1.538(3) . ?
C29 C32 1.543(3) . ?
C29 C31 1.544(4) . ?
C30 H30A 0.9800 . ?
C30 H30B 0.9800 . ?
C30 H30C 0.9800 . ?
C31 H31A 0.9800 . ?
C31 H31B 0.9800 . ?
C31 H31C 0.9800 . ?
C32 H32A 0.9800 . ?
C32 H32B 0.9800 . ?
C32 H32C 0.9800 . ?
